data_7011678
loop_
_publ_author_name
'Kaafarani, Bilal R.'
'Gu, Haiyan'
'Alan Pinkerton, A.'
'Neckers, Douglas C.'

_publ_section_title
;
 The crystal and molecular structures of 1-naphthylphenyliodonium
 tetrafluoroborate and 1-naphthylphenyliodonium
 tetrakis(pentafluorophenyl)gallate
;
_journal_issue 11
_journal_name_full 'Journal of the Chemical Society, Dalton Transactions'
_journal_page_first 2318
_journal_paper_doi 10.1039/b202805k
_journal_year 2002
_chemical_formula_sum 'C16 H12 B F4 I'
_chemical_formula_weight 417.97
_chemical_melting_point 186
_chemical_name_common '1-Naphthylphenyliodonium Tetrafluoroborate'
_chemical_name_systematic
;
?
;
_space_group_IT_number 14
_symmetry_cell_setting monoclinic
_symmetry_space_group_name_Hall '-P 2ybc'
_symmetry_space_group_name_H-M 'P 1 21/c 1'
_atom_sites_solution_hydrogens 'difmap, geom H(6), H(12), H(14), H(15)'
_atom_sites_solution_primary direct
_atom_sites_solution_secondary difmap
_audit_creation_method SHELXL-97
_cell_angle_alpha 90.00
_cell_angle_beta 90.944(4)
_cell_angle_gamma 90.00
_cell_formula_units_Z 4
_cell_length_a 11.8914(11)
_cell_length_b 8.8699(9)
_cell_length_c 14.4445(13)
_cell_measurement_temperature 150(1)
_cell_measurement_theta_max 30.24
_cell_measurement_theta_min 1.35
_cell_volume 1523.3(3)
_computing_structure_refinement 'SHELXL-97 (Sheldrick, 1997)'
_computing_structure_solution 'SHELXS-97 (Sheldrick, 1990)'
_diffrn_ambient_temperature 150(1)
_diffrn_measured_fraction_theta_full 0.898
_diffrn_measured_fraction_theta_max 0.898
_diffrn_measurement_device_type 'CCD area detector'
_diffrn_measurement_method 'omega scans'
_diffrn_radiation_monochromator graphite
_diffrn_radiation_source 'fine-focus sealed tube'
_diffrn_radiation_type AgK\a
_diffrn_radiation_wavelength 0.56086
_diffrn_reflns_av_R_equivalents 0.0596
_diffrn_reflns_av_sigmaI/netI 0.0736
_diffrn_reflns_limit_h_max 20
_diffrn_reflns_limit_h_min -20
_diffrn_reflns_limit_k_max 14
_diffrn_reflns_limit_k_min -15
_diffrn_reflns_limit_l_max 15
_diffrn_reflns_limit_l_min -24
_diffrn_reflns_number 24408
_diffrn_reflns_theta_full 30.24
_diffrn_reflns_theta_max 30.24
_diffrn_reflns_theta_min 1.35
_exptl_absorpt_coefficient_mu 1.138
_exptl_absorpt_correction_T_max 0.901078
_exptl_absorpt_correction_T_min 1.0
_exptl_absorpt_correction_type 'SADABS (Blessing 1995)'
_exptl_crystal_colour 'pale yellow'
_exptl_crystal_density_diffrn 1.822
_exptl_crystal_density_method 'not measured'
_exptl_crystal_description cubic
_exptl_crystal_F_000 808
_exptl_crystal_size_max 0.20
_exptl_crystal_size_mid 0.25
_exptl_crystal_size_min 0.18
_refine_diff_density_max 2.004
_refine_diff_density_min -1.173
_refine_diff_density_rms 0.154
_refine_ls_extinction_method none
_refine_ls_goodness_of_fit_ref 1.007
_refine_ls_hydrogen_treatment mixed
_refine_ls_matrix_type full
_refine_ls_number_parameters 231
_refine_ls_number_reflns 8286
_refine_ls_number_restraints 0
_refine_ls_restrained_S_all 1.007
_refine_ls_R_factor_all 0.1193
_refine_ls_R_factor_gt 0.0454
_refine_ls_shift/su_max 0.002
_refine_ls_shift/su_mean 0.000
_refine_ls_structure_factor_coef Fsqd
_refine_ls_weighting_details 'calc w=1/[\s^2^(Fo^2^)+(0.0555P)^2^+0.0000P] where P=(Fo^2^+2Fc^2^)/3'
_refine_ls_weighting_scheme calc
_refine_ls_wR_factor_gt 0.1083
_refine_ls_wR_factor_ref 0.1258
_reflns_number_gt 4017
_reflns_number_total 8286
_reflns_threshold_expression >2sigma(I)
_cod_data_source_file b202805k.txt
_cod_data_source_block hg
_cod_depositor_comments
;
The following automatic conversions were performed:
'_symmetry_cell_setting' value 'Monoclinic' changed to 'monoclinic'
according to '/home/adriana/struct/CIF-dictionaries/cif_core.dic'
dictionary named 'cif_core.dic' version 2.4.1 from 2010-06-29.

Automatic conversion script
Id: cif_fix_enum 1555 2011-01-17 13:19:09Z saulius 
;
_cod_original_sg_symbol_H-M P21/c
_cod_database_code 7011678

loop_
_symmetry_equiv_pos_as_xyz
'x, y, z'
'-x, y+1/2, -z+1/2'
'-x, -y, -z'
'x, -y-1/2, z-1/2'

loop_
_atom_site_label
_atom_site_type_symbol
_atom_site_fract_x
_atom_site_fract_y
_atom_site_fract_z
_atom_site_U_iso_or_equiv
_atom_site_adp_type
_atom_site_occupancy
_atom_site_symmetry_multiplicity
_atom_site_calc_flag
_atom_site_refinement_flags
_atom_site_disorder_assembly
_atom_site_disorder_group
I I 0.333971(13) 0.49766(2) 0.179476(11) 0.03111(6) Uani 1 1 d . . .
B B 0.3721(3) -0.1574(4) 0.3043(2) 0.0356(7) Uani 1 1 d . . .
F1 F 0.27732(15) -0.1931(3) 0.25457(19) 0.0877(9) Uani 1 1 d . . .
F2 F 0.46446(17) -0.2081(3) 0.25776(15) 0.0876(9) Uani 1 1 d . . .
F3 F 0.3818(4) -0.0091(2) 0.3152(2) 0.0958(13) Uani 1 1 d . . .
F4 F 0.3699(2) -0.2186(3) 0.39347(18) 0.0816(8) Uani 1 1 d . . .
C1 C 0.1576(2) 0.5223(3) 0.17344(19) 0.0283(5) Uani 1 1 d . . .
C2 C 0.0982(3) 0.4507(4) 0.2411(2) 0.0364(6) Uani 1 1 d . . .
H2 H 0.129(3) 0.401(4) 0.280(2) 0.038(9) Uiso 1 1 d . . .
C3 C -0.0190(3) 0.4635(4) 0.2412(2) 0.0429(7) Uani 1 1 d . . .
H3 H -0.061(2) 0.399(3) 0.2921(18) 0.030(7) Uiso 1 1 d . . .
C4 C -0.0736(3) 0.5452(4) 0.1753(2) 0.0404(7) Uani 1 1 d . . .
H4 H -0.140(3) 0.554(4) 0.1710(19) 0.035(8) Uiso 1 1 d . . .
C5 C -0.0136(2) 0.6230(3) 0.10471(19) 0.0311(5) Uani 1 1 d . . .
C6 C -0.0701(3) 0.7118(3) 0.0383(2) 0.0402(7) Uani 1 1 d . . .
H6 H -0.1479 0.7204 0.0399 0.048 Uiso 1 1 calc R . .
C7 C -0.0110(3) 0.7865(4) -0.0292(3) 0.0437(7) Uani 1 1 d . . .
H7 H -0.050(3) 0.847(4) -0.075(2) 0.059(10) Uiso 1 1 d . . .
C8 C 0.1066(3) 0.7710(4) -0.0318(2) 0.0422(8) Uani 1 1 d . . .
H8 H 0.130(3) 0.810(4) -0.061(2) 0.053(13) Uiso 1 1 d . . .
C9 C 0.1642(2) 0.6879(3) 0.03103(19) 0.0333(6) Uani 1 1 d . . .
H9 H 0.2395(19) 0.676(3) 0.0244(14) 0.008(5) Uiso 1 1 d . . .
C10 C 0.1056(2) 0.6114(3) 0.10297(16) 0.0265(5) Uani 1 1 d . . .
C11 C 0.3450(2) 0.3117(3) 0.08949(17) 0.0271(5) Uani 1 1 d . . .
C12 C 0.3798(2) 0.3389(3) -0.00040(18) 0.0329(6) Uani 1 1 d . . .
H12 H 0.3949 0.4361 -0.0208 0.039 Uiso 1 1 calc R . .
C13 C 0.3911(3) 0.2163(4) -0.0582(2) 0.0448(8) Uani 1 1 d . . .
H13 H 0.414(3) 0.235(4) -0.111(2) 0.052(11) Uiso 1 1 d . . .
C14 C 0.3674(3) 0.0731(4) -0.0275(2) 0.0508(9) Uani 1 1 d . . .
H14 H 0.3748 -0.0084 -0.0674 0.061 Uiso 1 1 calc R . .
C15 C 0.3324(4) 0.0496(4) 0.0626(3) 0.0531(9) Uani 1 1 d . . .
H15 H 0.3159 -0.0477 0.0823 0.064 Uiso 1 1 calc R . .
C16 C 0.3216(3) 0.1700(3) 0.1238(2) 0.0384(6) Uani 1 1 d . . .
H16 H 0.293(2) 0.155(3) 0.189(2) 0.037(8) Uiso 1 1 d . . .

loop_
_atom_site_aniso_label
_atom_site_aniso_U_11
_atom_site_aniso_U_22
_atom_site_aniso_U_33
_atom_site_aniso_U_23
_atom_site_aniso_U_13
_atom_site_aniso_U_12
I 0.02711(9) 0.03492(11) 0.03111(9) -0.00774(7) -0.00505(6) 0.00360(7)
B 0.0315(15) 0.0355(18) 0.0397(17) -0.0066(13) 0.0031(12) -0.0066(13)
F1 0.0267(10) 0.120(2) 0.116(2) -0.0767(17) -0.0073(11) 0.0038(12)
F2 0.0288(9) 0.165(3) 0.0694(15) -0.0427(15) 0.0076(9) -0.0030(13)
F3 0.191(4) 0.0383(14) 0.0568(16) -0.0030(9) -0.020(2) -0.0318(14)
F4 0.0677(15) 0.0862(18) 0.0917(18) 0.0510(14) 0.0288(13) 0.0122(13)
C1 0.0239(11) 0.0290(15) 0.0321(12) -0.0048(9) 0.0037(9) -0.0001(9)
C2 0.0416(17) 0.0349(14) 0.0330(15) 0.0031(12) 0.0088(12) -0.0015(13)
C3 0.0407(17) 0.0416(17) 0.0470(18) -0.0005(13) 0.0179(14) -0.0070(13)
C4 0.0322(15) 0.0437(17) 0.0455(17) -0.0072(14) 0.0095(13) -0.0024(13)
C5 0.0280(12) 0.0261(13) 0.0392(14) -0.0068(10) -0.0021(10) -0.0010(10)
C6 0.0320(14) 0.0385(17) 0.0497(17) -0.0106(13) -0.0095(12) 0.0064(13)
C7 0.0461(18) 0.0422(19) 0.0426(15) -0.0003(15) -0.0076(13) 0.0061(14)
C8 0.0493(19) 0.0384(18) 0.0388(17) 0.0076(14) 0.0007(14) -0.0038(15)
C9 0.0312(13) 0.0312(15) 0.0376(14) -0.0005(11) 0.0001(11) -0.0042(11)
C10 0.0277(12) 0.0233(12) 0.0285(12) -0.0052(9) 0.0034(9) -0.0012(9)
C11 0.0232(11) 0.0284(13) 0.0296(12) -0.0035(10) -0.0017(9) 0.0027(10)
C12 0.0289(13) 0.0357(15) 0.0341(13) -0.0014(11) 0.0021(10) -0.0005(11)
C13 0.0392(16) 0.058(2) 0.0375(17) -0.0119(15) 0.0021(13) 0.0046(15)
C14 0.051(2) 0.043(2) 0.058(2) -0.0231(16) -0.0122(15) 0.0149(16)
C15 0.073(3) 0.0256(14) 0.060(2) -0.0010(16) -0.0126(18) 0.0075(17)
C16 0.0477(17) 0.0333(16) 0.0340(14) 0.0004(12) -0.0047(12) -0.0007(13)

loop_
_atom_type_symbol
_atom_type_description
_atom_type_scat_dispersion_real
_atom_type_scat_dispersion_imag
_atom_type_scat_source
C C 0.0015 0.0009 'International Tables Vol C Tables 4.2.6.8 and 6.1.1.4'
H H 0.0000 0.0000 'International Tables Vol C Tables 4.2.6.8 and 6.1.1.4'
B B 0.0004 0.0004 'International Tables Vol C Tables 4.2.6.8 and 6.1.1.4'
F F 0.0096 0.0061 'International Tables Vol C Tables 4.2.6.8 and 6.1.1.4'
I I -0.8919 1.1868 'International Tables Vol C Tables 4.2.6.8 and 6.1.1.4'

loop_
_geom_angle_atom_site_label_1
_geom_angle_atom_site_label_2
_geom_angle_atom_site_label_3
_geom_angle
_geom_angle_site_symmetry_1
_geom_angle_site_symmetry_3
_geom_angle_publ_flag
C11 I C1 97.35(9) . . ?
F3 B F1 111.1(3) . . ?
F3 B F2 108.2(3) . . ?
F1 B F2 109.1(2) . . ?
F3 B F4 106.2(3) . . ?
F1 B F4 111.5(3) . . ?
F2 B F4 110.6(3) . . ?
C2 C1 C10 123.1(3) . . ?
C2 C1 I 116.4(2) . . ?
C10 C1 I 120.49(18) . . ?
C1 C2 C3 119.2(3) . . ?
C1 C2 H2 121(2) . . ?
C3 C2 H2 119(2) . . ?
C4 C3 C2 120.6(3) . . ?
C4 C3 H3 123.1(15) . . ?
C2 C3 H3 116.1(15) . . ?
C3 C4 C5 121.4(3) . . ?
C3 C4 H4 125(2) . . ?
C5 C4 H4 114(2) . . ?
C6 C5 C10 119.6(3) . . ?
C6 C5 C4 121.3(3) . . ?
C10 C5 C4 119.1(3) . . ?
C7 C6 C5 120.6(3) . . ?
C7 C6 H6 119.7 . . ?
C5 C6 H6 119.7 . . ?
C6 C7 C8 119.3(3) . . ?
C6 C7 H7 121(2) . . ?
C8 C7 H7 120(2) . . ?
C9 C8 C7 122.0(3) . . ?
C9 C8 H8 123(4) . . ?
C7 C8 H8 115(4) . . ?
C8 C9 C10 120.0(3) . . ?
C8 C9 H9 118.9(14) . . ?
C10 C9 H9 120.9(14) . . ?
C1 C10 C5 116.7(2) . . ?
C1 C10 C9 124.9(2) . . ?
C5 C10 C9 118.4(2) . . ?
C16 C11 C12 123.9(2) . . ?
C16 C11 I 118.42(19) . . ?
C12 C11 I 117.59(19) . . ?
C13 C12 C11 117.5(3) . . ?
C13 C12 H12 121.2 . . ?
C11 C12 H12 121.2 . . ?
C14 C13 C12 120.7(3) . . ?
C14 C13 H13 123(3) . . ?
C12 C13 H13 116(3) . . ?
C13 C14 C15 120.5(3) . . ?
C13 C14 H14 119.8 . . ?
C15 C14 H14 119.8 . . ?
C14 C15 C16 120.8(3) . . ?
C14 C15 H15 119.6 . . ?
C16 C15 H15 119.6 . . ?
C11 C16 C15 116.6(3) . . ?
C11 C16 H16 121.6(18) . . ?
C15 C16 H16 121.6(18) . . ?

loop_
_geom_bond_atom_site_label_1
_geom_bond_atom_site_label_2
_geom_bond_distance
_geom_bond_site_symmetry_2
_geom_bond_publ_flag
I C11 2.106(2) . ?
I C1 2.109(3) . ?
B F3 1.330(4) . ?
B F1 1.364(4) . ?
B F2 1.372(4) . ?
B F4 1.398(4) . ?
C1 C2 1.371(4) . ?
C1 C10 1.422(4) . ?
C2 C3 1.398(5) . ?
C2 H2 0.80(3) . ?
C3 C4 1.354(5) . ?
C3 H3 1.06(3) . ?
C4 C5 1.432(4) . ?
C4 H4 0.80(3) . ?
C5 C6 1.403(4) . ?
C5 C10 1.422(3) . ?
C6 C7 1.381(5) . ?
C6 H6 0.9300 . ?
C7 C8 1.407(5) . ?
C7 H7 0.96(3) . ?
C8 C9 1.347(4) . ?
C8 H8 0.62(3) . ?
C9 C10 1.432(4) . ?
C9 H9 0.91(2) . ?
C11 C16 1.381(4) . ?
C11 C12 1.390(4) . ?
C12 C13 1.379(4) . ?
C12 H12 0.9300 . ?
C13 C14 1.375(5) . ?
C13 H13 0.83(4) . ?
C14 C15 1.389(5) . ?
C14 H14 0.9300 . ?
C15 C16 1.394(4) . ?
C15 H15 0.9300 . ?
C16 H16 1.02(3) . ?
